data_4135255
loop_
_publ_author_name
'Bennett, Steven H.'
'Fawcett, Alexander'
'Denton, Elliott H.'
'Biberger, Tobias'
'Fasano, Valerio'
'Winter, Nils'
'Aggarwal, Varinder K.'

_publ_section_title
;
 Difunctionalization of C-C \s-Bonds Enabled by the Reaction of
 Bicyclo[1.1.0]butyl Boronate Complexes with Electrophiles: Reaction
 Development, Scope, and Stereochemical Origins.
;
_journal_issue 39
_journal_name_full 'Journal of the American Chemical Society'
_journal_page_first 16766
_journal_page_last 16775
_journal_paper_doi 10.1021/jacs.0c07357
_journal_volume 142
_journal_year 2020
_chemical_formula_moiety 'C11 H12 O S'
_chemical_formula_sum 'C11 H12 O S'
_chemical_formula_weight 192.27
_space_group_crystal_system monoclinic
_space_group_IT_number 14
_space_group_name_Hall '-P 2ybc'
_space_group_name_H-M_alt 'P 1 21/c 1'
_atom_sites_solution_hydrogens geom
_atom_sites_solution_primary iterative
_audit_creation_date 2018-08-15
_audit_creation_method
;
Olex2 1.2
(compiled 2018.05.29 svn.r3508 for OlexSys, GUI svn.r5506)
;
_cell_angle_alpha 90
_cell_angle_beta 94.1036(16)
_cell_angle_gamma 90
_cell_formula_units_Z 4
_cell_length_a 6.2461(2)
_cell_length_b 6.9103(2)
_cell_length_c 22.7041(6)
_cell_measurement_reflns_used 7273
_cell_measurement_temperature 100(2)
_cell_measurement_theta_max 27.10
_cell_measurement_theta_min 3.08
_cell_volume 977.45(5)
_computing_cell_refinement 'SAINT v8.37A (Bruker, 2015)'
_computing_data_collection 'Bruker Apex suite'
_computing_data_reduction 'SAINT v8.37A (Bruker, 2015)'
_computing_molecular_graphics 'Olex2 (Dolomanov et al., 2009)'
_computing_publication_material 'Olex2 (Dolomanov et al., 2009)'
_computing_structure_refinement 'ShelXL (Sheldrick, 2015)'
_computing_structure_solution
;
Superflip (Palatinus & Chapuis, 2007;Palatinus & van der Lee, 2008;
Palatinus et al., 2012)
;
_diffrn_ambient_temperature 100(2)
_diffrn_detector 'Bruker area detector'
_diffrn_detector_type 'CCD area detector'
_diffrn_measured_fraction_theta_full 1.000
_diffrn_measured_fraction_theta_max 1.000
_diffrn_measurement_device 'Bruker Apex II kappa CCD area detector'
_diffrn_measurement_device_type 'Bruker APEX-II CCD'
_diffrn_measurement_method '\f and \w scans'
_diffrn_radiation_monochromator graphite
_diffrn_radiation_type MoK\a
_diffrn_radiation_wavelength 0.71073
_diffrn_reflns_av_R_equivalents 0.0368
_diffrn_reflns_av_unetI/netI 0.0202
_diffrn_reflns_Laue_measured_fraction_full 1.000
_diffrn_reflns_Laue_measured_fraction_max 1.000
_diffrn_reflns_limit_h_max 8
_diffrn_reflns_limit_h_min -8
_diffrn_reflns_limit_k_max 8
_diffrn_reflns_limit_k_min -8
_diffrn_reflns_limit_l_max 28
_diffrn_reflns_limit_l_min -29
_diffrn_reflns_number 15603
_diffrn_reflns_point_group_measured_fraction_full 1.000
_diffrn_reflns_point_group_measured_fraction_max 1.000
_diffrn_reflns_theta_full 25.242
_diffrn_reflns_theta_max 27.100
_diffrn_reflns_theta_min 1.798
_diffrn_source 'fine-focus sealed tube'
_diffrn_standards_number 0
_exptl_absorpt_coefficient_mu 0.286
_exptl_absorpt_correction_T_max 0.7455
_exptl_absorpt_correction_T_min 0.5136
_exptl_absorpt_correction_type multi-scan
_exptl_absorpt_process_details
'SADABS-2014/5 (Bruker,2014/5) was used for absorption correction. wR2(int) was 0.0825 before and 0.0490 after correction. The Ratio of minimum to maximum transmission is 0.6889. The \l/2 correction factor is Not present.'
_exptl_crystal_colour colourless
_exptl_crystal_colour_primary colourless
_exptl_crystal_density_diffrn 1.307
_exptl_crystal_description block
_exptl_crystal_F_000 408
_exptl_crystal_size_max 0.412
_exptl_crystal_size_mid 0.254
_exptl_crystal_size_min 0.137
_refine_diff_density_max 0.337
_refine_diff_density_min -0.288
_refine_diff_density_rms 0.050
_refine_ls_extinction_method none
_refine_ls_goodness_of_fit_ref 1.050
_refine_ls_hydrogen_treatment constr
_refine_ls_matrix_type full
_refine_ls_number_parameters 119
_refine_ls_number_reflns 2139
_refine_ls_number_restraints 0
_refine_ls_restrained_S_all 1.050
_refine_ls_R_factor_all 0.0341
_refine_ls_R_factor_gt 0.0305
_refine_ls_shift/su_max 0.001
_refine_ls_shift/su_mean 0.000
_refine_ls_structure_factor_coef Fsqd
_refine_ls_weighting_details 'w=1/[\s^2^(Fo^2^)+(0.0413P)^2^+0.5551P] where P=(Fo^2^+2Fc^2^)/3'
_refine_ls_weighting_scheme calc
_refine_ls_wR_factor_gt 0.0816
_refine_ls_wR_factor_ref 0.0839
_reflns_Friedel_coverage 0.000
_reflns_number_gt 1953
_reflns_number_total 2139
_reflns_threshold_expression 'I > 2\s(I)'
_cod_data_source_file ja0c07357_si_001.cif
_cod_data_source_block tb34a
_cod_depositor_comments 'Adding full bibliography for 4135252--4135257.cif.'
_cod_database_code 4135255
_shelx_shelxl_version_number 2017/1
_shelx_space_group_comment
;
The symmetry employed for this shelxl refinement is uniquely defined
by the following loop, which should always be used as a source of
symmetry information in preference to the above space-group names.
They are only intended as comments.
;
_olex2_refinement_description
;
1. Fixed Uiso
 At 1.2 times of:
  All C(H) groups, All C(H,H) groups
 At 1.5 times of:
  All C(H,H,H) groups
2.a Ternary CH refined with riding coordinates:
 C10(H10)
2.b Secondary CH2 refined with riding coordinates:
 C9(H9A,H9B), C11(H11A,H11B)
2.c Aromatic/amide H refined with riding coordinates:
 C2(H2), C3(H3), C5(H5), C6(H6)
2.d Idealised Me refined as rotating group:
 C7(H7A,H7B,H7C)
;
_olex2_submission_special_instructions 'No special instructions were received'

loop_
_space_group_symop_operation_xyz
'x, y, z'
'-x, y+1/2, -z+1/2'
'-x, -y, -z'
'x, -y-1/2, z-1/2'

loop_
_atom_site_label
_atom_site_type_symbol
_atom_site_fract_x
_atom_site_fract_y
_atom_site_fract_z
_atom_site_U_iso_or_equiv
_atom_site_adp_type
_atom_site_occupancy
_atom_site_site_symmetry_order
_atom_site_calc_flag
_atom_site_refinement_flags_posn
_atom_site_refinement_flags_adp
_atom_site_refinement_flags_occupancy
_atom_site_disorder_assembly
_atom_site_disorder_group
S1 S 0.03160(5) 0.57262(5) 0.42077(2) 0.01537(11) Uani 1 1 d . . . . .
O1 O -0.20791(15) 0.59091(15) 0.41497(4) 0.0218(2) Uani 1 1 d . . . . .
C1 C 0.1157(2) 0.58444(18) 0.34694(6) 0.0149(3) Uani 1 1 d . . . . .
C2 C -0.0306(2) 0.64573(19) 0.30202(6) 0.0163(3) Uani 1 1 d . . . . .
H2 H -0.169141 0.680626 0.310285 0.020 Uiso 1 1 calc R . . . .
C3 C 0.0314(2) 0.65449(19) 0.24462(6) 0.0178(3) Uani 1 1 d . . . . .
H3 H -0.066129 0.696914 0.214512 0.021 Uiso 1 1 calc R . . . .
C4 C 0.2376(2) 0.60080(19) 0.23131(6) 0.0179(3) Uani 1 1 d . . . . .
C5 C 0.3808(2) 0.5371(2) 0.27725(6) 0.0193(3) Uani 1 1 d . . . . .
H5 H 0.518417 0.499465 0.268951 0.023 Uiso 1 1 calc R . . . .
C6 C 0.3224(2) 0.5288(2) 0.33508(6) 0.0183(3) Uani 1 1 d . . . . .
H6 H 0.419590 0.486705 0.365326 0.022 Uiso 1 1 calc R . . . .
C7 C 0.3015(3) 0.6088(2) 0.16861(6) 0.0246(3) Uani 1 1 d . . . . .
H7A H 0.248480 0.495978 0.147643 0.037 Uiso 1 1 calc GR . . . .
H7B H 0.455157 0.612837 0.168631 0.037 Uiso 1 1 calc GR . . . .
H7C H 0.241685 0.722649 0.149623 0.037 Uiso 1 1 calc GR . . . .
C8 C 0.1402(2) 0.7922(2) 0.44677(6) 0.0173(3) Uani 1 1 d . . . . .
C9 C 0.2199(2) 0.9677(2) 0.41582(7) 0.0230(3) Uani 1 1 d . . . . .
H9A H 0.223013 0.962174 0.373204 0.028 Uiso 1 1 calc R . . . .
H9B H 0.185904 1.093791 0.431437 0.028 Uiso 1 1 calc R . . . .
C10 C 0.3747(2) 0.8442(2) 0.45175(6) 0.0211(3) Uani 1 1 d . . . . .
H10 H 0.497982 0.770491 0.439486 0.025 Uiso 1 1 calc R . . . .
C11 C 0.2574(2) 0.8257(2) 0.50636(6) 0.0230(3) Uani 1 1 d . . . . .
H11A H 0.225757 0.943490 0.527300 0.028 Uiso 1 1 calc R . . . .
H11B H 0.288358 0.713896 0.531353 0.028 Uiso 1 1 calc R . . . .

loop_
_atom_site_aniso_label
_atom_site_aniso_U_11
_atom_site_aniso_U_22
_atom_site_aniso_U_33
_atom_site_aniso_U_23
_atom_site_aniso_U_13
_atom_site_aniso_U_12
S1 0.01231(18) 0.01726(18) 0.01678(18) -0.00027(12) 0.00271(12) -0.00154(11)
O1 0.0113(5) 0.0300(6) 0.0245(5) -0.0013(4) 0.0040(4) -0.0029(4)
C1 0.0135(6) 0.0144(6) 0.0169(6) -0.0024(5) 0.0023(5) -0.0013(5)
C2 0.0129(6) 0.0151(6) 0.0211(6) -0.0014(5) 0.0015(5) 0.0009(5)
C3 0.0185(7) 0.0158(6) 0.0188(6) 0.0005(5) -0.0009(5) 0.0002(5)
C4 0.0203(7) 0.0145(6) 0.0196(6) -0.0026(5) 0.0051(5) -0.0045(5)
C5 0.0126(6) 0.0217(7) 0.0243(7) -0.0055(5) 0.0046(5) -0.0014(5)
C6 0.0137(6) 0.0206(7) 0.0205(6) -0.0032(5) -0.0009(5) 0.0014(5)
C7 0.0277(8) 0.0251(8) 0.0219(7) -0.0013(6) 0.0083(6) -0.0046(6)
C8 0.0147(6) 0.0194(7) 0.0183(6) -0.0031(5) 0.0051(5) -0.0029(5)
C9 0.0247(7) 0.0194(7) 0.0255(7) -0.0012(6) 0.0069(6) -0.0046(6)
C10 0.0157(7) 0.0245(7) 0.0235(7) -0.0049(6) 0.0051(5) -0.0056(5)
C11 0.0215(7) 0.0284(8) 0.0194(7) -0.0055(6) 0.0040(5) -0.0055(6)

loop_
_atom_type_symbol
_atom_type_description
_atom_type_scat_dispersion_real
_atom_type_scat_dispersion_imag
_atom_type_scat_source
C C 0.0033 0.0016 'International Tables Vol C Tables 4.2.6.8 and 6.1.1.4'
H H 0.0000 0.0000 'International Tables Vol C Tables 4.2.6.8 and 6.1.1.4'
O O 0.0106 0.0060 'International Tables Vol C Tables 4.2.6.8 and 6.1.1.4'
S S 0.1246 0.1234 'International Tables Vol C Tables 4.2.6.8 and 6.1.1.4'

loop_
_geom_angle_atom_site_label_1
_geom_angle_atom_site_label_2
_geom_angle_atom_site_label_3
_geom_angle
_geom_angle_site_symmetry_1
_geom_angle_site_symmetry_3
_geom_angle_publ_flag
O1 S1 C1 105.75(6) . . ?
O1 S1 C8 108.52(6) . . ?
C8 S1 C1 98.25(6) . . ?
C2 C1 S1 118.65(10) . . ?
C2 C1 C6 120.94(12) . . ?
C6 C1 S1 120.40(10) . . ?
C1 C2 H2 120.3 . . ?
C1 C2 C3 119.37(12) . . ?
C3 C2 H2 120.3 . . ?
C2 C3 H3 119.4 . . ?
C2 C3 C4 121.11(12) . . ?
C4 C3 H3 119.4 . . ?
C3 C4 C5 118.34(12) . . ?
C3 C4 C7 120.44(13) . . ?
C5 C4 C7 121.22(13) . . ?
C4 C5 H5 119.3 . . ?
C6 C5 C4 121.44(13) . . ?
C6 C5 H5 119.3 . . ?
C1 C6 H6 120.6 . . ?
C5 C6 C1 118.79(12) . . ?
C5 C6 H6 120.6 . . ?
C4 C7 H7A 109.5 . . ?
C4 C7 H7B 109.5 . . ?
C4 C7 H7C 109.5 . . ?
H7A C7 H7B 109.5 . . ?
H7A C7 H7C 109.5 . . ?
H7B C7 H7C 109.5 . . ?
C9 C8 S1 132.51(10) . . ?
C9 C8 C10 59.31(9) . . ?
C9 C8 C11 98.01(11) . . ?
C10 C8 S1 125.81(10) . . ?
C10 C8 C11 59.27(9) . . ?
C11 C8 S1 126.01(11) . . ?
C8 C9 H9A 117.7 . . ?
C8 C9 H9B 117.7 . . ?
H9A C9 H9B 114.9 . . ?
C10 C9 C8 60.35(9) . . ?
C10 C9 H9A 117.7 . . ?
C10 C9 H9B 117.7 . . ?
C8 C10 H10 129.4 . . ?
C9 C10 C8 60.34(9) . . ?
C9 C10 H10 129.4 . . ?
C9 C10 C11 99.56(12) . . ?
C11 C10 C8 60.52(9) . . ?
C11 C10 H10 129.4 . . ?
C8 C11 H11A 117.8 . . ?
C8 C11 H11B 117.7 . . ?
C10 C11 C8 60.21(9) . . ?
C10 C11 H11A 117.8 . . ?
C10 C11 H11B 117.8 . . ?
H11A C11 H11B 114.9 . . ?

loop_
_geom_bond_atom_site_label_1
_geom_bond_atom_site_label_2
_geom_bond_distance
_geom_bond_site_symmetry_2
_geom_bond_publ_flag
S1 O1 1.4977(10) . ?
S1 C1 1.7941(14) . ?
S1 C8 1.7473(14) . ?
C1 C2 1.3864(18) . ?
C1 C6 1.3915(19) . ?
C2 H2 0.9300 . ?
C2 C3 1.3875(19) . ?
C3 H3 0.9300 . ?
C3 C4 1.3936(19) . ?
C4 C5 1.396(2) . ?
C4 C7 1.5067(19) . ?
C5 H5 0.9300 . ?
C5 C6 1.3890(19) . ?
C6 H6 0.9300 . ?
C7 H7A 0.9600 . ?
C7 H7B 0.9600 . ?
C7 H7C 0.9600 . ?
C8 C9 1.5042(19) . ?
C8 C10 1.5045(18) . ?
C8 C11 1.5092(19) . ?
C9 H9A 0.9700 . ?
C9 H9B 0.9700 . ?
C9 C10 1.489(2) . ?
C10 H10 0.9800 . ?
C10 C11 1.4901(19) . ?
C11 H11A 0.9700 . ?
C11 H11B 0.9700 . ?

loop_
_geom_torsion_atom_site_label_1
_geom_torsion_atom_site_label_2
_geom_torsion_atom_site_label_3
_geom_torsion_atom_site_label_4
_geom_torsion
_geom_torsion_site_symmetry_1
_geom_torsion_site_symmetry_2
_geom_torsion_site_symmetry_3
_geom_torsion_site_symmetry_4
_geom_torsion_publ_flag
S1 C1 C2 C3 -179.58(10) . . . . ?
S1 C1 C6 C5 179.05(10) . . . . ?
S1 C8 C9 C10 -112.27(14) . . . . ?
S1 C8 C10 C9 122.73(13) . . . . ?
S1 C8 C10 C11 -114.49(14) . . . . ?
S1 C8 C11 C10 114.17(13) . . . . ?
O1 S1 C1 C2 13.10(12) . . . . ?
O1 S1 C1 C6 -165.43(11) . . . . ?
O1 S1 C8 C9 -93.11(14) . . . . ?
O1 S1 C8 C10 -172.02(11) . . . . ?
O1 S1 C8 C11 112.73(12) . . . . ?
C1 S1 C8 C9 16.64(15) . . . . ?
C1 S1 C8 C10 -62.27(13) . . . . ?
C1 S1 C8 C11 -137.52(12) . . . . ?
C1 C2 C3 C4 0.7(2) . . . . ?
C2 C1 C6 C5 0.6(2) . . . . ?
C2 C3 C4 C5 0.2(2) . . . . ?
C2 C3 C4 C7 179.23(12) . . . . ?
C3 C4 C5 C6 -0.7(2) . . . . ?
C4 C5 C6 C1 0.3(2) . . . . ?
C6 C1 C2 C3 -1.1(2) . . . . ?
C7 C4 C5 C6 -179.74(13) . . . . ?
C8 S1 C1 C2 -98.89(11) . . . . ?
C8 S1 C1 C6 82.58(12) . . . . ?
C8 C9 C10 C11 -47.92(10) . . . . ?
C9 C8 C10 C11 122.78(12) . . . . ?
C9 C8 C11 C10 -46.89(11) . . . . ?
C9 C10 C11 C8 47.80(10) . . . . ?
C11 C8 C9 C10 46.87(10) . . . . ?
C11 C8 C10 C9 -122.78(12) . . . . ?
